data_7126102
loop_
_publ_author_name
'Ka\/lu\.za, Adrianna M'
'Mukherjee, Soumya'
'Wang, Shi-Qiang'
'O'Hearn, Daniel J'
'Zaworotko, Michael J.'

_publ_section_title
;
 [Cu(4-phenylpyridine)<sub>4</sub>(trifluoromethanesulfonate)<sub>2</sub>],
 a Werner complex that exhibits high selectivity for o-xylene.
;
_journal_issue 13
_journal_name_full 'Chemical communications (Cambridge, England)'
_journal_page_first 1940
_journal_page_last 1943
_journal_paper_doi 10.1039/c9cc09525j
_journal_volume 56
_journal_year 2020
_chemical_formula_moiety 'C46 H36 Cu F6 N4 O6 S2, 4(C8 H10)'
_chemical_formula_sum 'C78 H76 Cu F6 N4 O6 S2'
_chemical_formula_weight 1407.08
_space_group_crystal_system triclinic
_space_group_IT_number 2
_space_group_name_Hall '-P 1'
_space_group_name_H-M_alt 'P -1'
_atom_sites_solution_hydrogens geom
_audit_creation_date 2019-09-10
_audit_creation_method
;
Olex2 1.2
(compiled 2018.05.29 svn.r3508 for OlexSys, GUI svn.r5506)
;
_audit_update_record
;
2019-12-20 deposited with the CCDC.	2020-01-06 downloaded from the CCDC.
;
_cell_angle_alpha 97.3190(10)
_cell_angle_beta 96.976(2)
_cell_angle_gamma 111.490(2)
_cell_formula_units_Z 2
_cell_length_a 10.1269(3)
_cell_length_b 13.1476(2)
_cell_length_c 29.1917(6)
_cell_measurement_reflns_used 9768
_cell_measurement_temperature 155
_cell_measurement_theta_max 66.656
_cell_measurement_theta_min 3.716
_cell_volume 3527.03(15)
_computing_cell_refinement 'SAINT V8.38A (?, 2016)'
_computing_data_reduction 'SAINT V8.38A (?, 2016)'
_computing_molecular_graphics 'Olex2 (Dolomanov et al., 2009)'
_computing_publication_material 'Olex2 (Dolomanov et al., 2009)'
_computing_structure_refinement 'ShelXL (Sheldrick, 2015)'
_computing_structure_solution 'SHELXT 2014/5 (Sheldrick, 2014)'
_diffrn_ambient_temperature 155
_diffrn_measured_fraction_theta_full 0.972
_diffrn_measured_fraction_theta_max 0.972
_diffrn_measurement_device_type 'Bruker D8 Quest Cu'
_diffrn_radiation_type CuK\a
_diffrn_radiation_wavelength 1.54184
_diffrn_reflns_av_R_equivalents 0.0397
_diffrn_reflns_av_unetI/netI 0.0390
_diffrn_reflns_Laue_measured_fraction_full 0.972
_diffrn_reflns_Laue_measured_fraction_max 0.972
_diffrn_reflns_limit_h_max 12
_diffrn_reflns_limit_h_min -12
_diffrn_reflns_limit_k_max 15
_diffrn_reflns_limit_k_min -15
_diffrn_reflns_limit_l_max 34
_diffrn_reflns_limit_l_min -34
_diffrn_reflns_number 44664
_diffrn_reflns_point_group_measured_fraction_full 0.972
_diffrn_reflns_point_group_measured_fraction_max 0.972
_diffrn_reflns_theta_full 66.702
_diffrn_reflns_theta_max 66.702
_diffrn_reflns_theta_min 3.677
_exptl_absorpt_coefficient_mu 1.586
_exptl_absorpt_correction_T_max 0.7528
_exptl_absorpt_correction_T_min 0.6246
_exptl_absorpt_correction_type multi-scan
_exptl_absorpt_process_details
'SADABS-2016/2 (Bruker,2016/2) was used for absorption correction. wR2(int) was 0.1063 before and 0.0630 after correction. The Ratio of minimum to maximum transmission is 0.8297. The \l/2 correction factor is Not present.'
_exptl_crystal_colour 'clear dark violet'
_exptl_crystal_colour_lustre clear
_exptl_crystal_colour_modifier dark
_exptl_crystal_colour_primary violet
_exptl_crystal_density_diffrn 1.325
_exptl_crystal_description block
_exptl_crystal_F_000 1470
_exptl_crystal_size_max 0.32
_exptl_crystal_size_mid 0.23
_exptl_crystal_size_min 0.16
_refine_diff_density_max 0.839
_refine_diff_density_min -0.768
_refine_diff_density_rms 0.078
_refine_ls_extinction_method none
_refine_ls_goodness_of_fit_ref 1.067
_refine_ls_hydrogen_treatment constr
_refine_ls_matrix_type full
_refine_ls_number_parameters 899
_refine_ls_number_reflns 12127
_refine_ls_number_restraints 0
_refine_ls_restrained_S_all 1.067
_refine_ls_R_factor_all 0.0690
_refine_ls_R_factor_gt 0.0609
_refine_ls_shift/su_max 0.001
_refine_ls_shift/su_mean 0.000
_refine_ls_structure_factor_coef Fsqd
_refine_ls_weighting_details 'w=1/[\s^2^(Fo^2^)+(0.0829P)^2^+6.6549P] where P=(Fo^2^+2Fc^2^)/3'
_refine_ls_weighting_scheme calc
_refine_ls_wR_factor_gt 0.1666
_refine_ls_wR_factor_ref 0.1883
_reflns_Friedel_coverage 0.000
_reflns_number_gt 10937
_reflns_number_total 12127
_reflns_threshold_expression 'I > 2\s(I)'
_cod_data_source_file c9cc09525j2.cif
_cod_data_source_block SAMM_3_Cu_OTf_OX
_cod_database_code 7126102
_shelx_shelxl_version_number 2018/1
_shelx_space_group_comment
;
The symmetry employed for this shelxl refinement is uniquely defined
by the following loop, which should always be used as a source of
symmetry information in preference to the above space-group names.
They are only intended as comments.
;
_shelx_estimated_absorpt_t_max 0.785
_shelx_estimated_absorpt_t_min 0.631
_olex2_refinement_description
;
1. Fixed Uiso
 At 1.2 times of:
  All C(H) groups
 At 1.5 times of:
  All C(H,H,H) groups
2. Others
 Sof(C38B)=Sof(H38B)=Sof(C37B)=Sof(H37B)=Sof(C34B)=Sof(H34B)=Sof(C35B)=
 Sof(H35B)=1-FVAR(1)
 Sof(C34A)=Sof(H34A)=Sof(C37A)=Sof(H37A)=Sof(C35A)=Sof(H35A)=Sof(C38A)=
 Sof(H38A)=FVAR(1)
3.a Aromatic/amide H refined with riding coordinates:
 C1(H1), C2(H2), C4(H4), C5(H5), C7(H7), C8(H8), C9(H9), C10(H10), C11(H11),
 C12(H12), C13(H13), C15(H15), C16(H16), C18(H18), C19(H19), C20(H20), C21(H21),
  C22(H22), C23(H23), C24(H24), C26(H26), C27(H27), C29(H29), C30(H30),
 C31(H31), C32(H32), C33(H33), C34A(H34A), C37A(H37A), C35A(H35A), C38A(H38A),
 C38B(H38B), C37B(H37B), C34B(H34B), C35B(H35B), C40(H40), C41(H41), C42(H42),
 C43(H43), C44(H44), C49(H49), C50(H50), C51(H51), C52(H52), C57(H57), C58(H58),
  C59(H59), C60(H60), C65(H65), C66(H66), C67(H67), C68(H68), C73(H73),
 C74(H74), C75(H75), C76(H76)
3.b Idealised Me refined as rotating group:
 C47(H47A,H47B,H47C), C54(H54A,H54B,H54C), C55(H55A,H55B,H55C), C62(H62A,H62B,
 H62C), C63(H63A,H63B,H63C), C70(H70A,H70B,H70C), C71(H71A,H71B,H71C), C78(H78A,
 H78B,H78C)
;
_olex2_submission_special_instructions 'No special instructions were received'

loop_
_space_group_symop_operation_xyz
'x, y, z'
'-x, -y, -z'

loop_
_atom_site_label
_atom_site_type_symbol
_atom_site_fract_x
_atom_site_fract_y
_atom_site_fract_z
_atom_site_U_iso_or_equiv
_atom_site_adp_type
_atom_site_occupancy
_atom_site_site_symmetry_order
_atom_site_calc_flag
_atom_site_refinement_flags_posn
_atom_site_refinement_flags_adp
_atom_site_refinement_flags_occupancy
_atom_site_disorder_assembly
_atom_site_disorder_group
Cu1 Cu 0.48606(5) 0.72200(4) 0.25258(2) 0.03090(16) Uani 1 1 d . . . . .
S1 S 0.89893(8) 0.85962(6) 0.31813(3) 0.0323(2) Uani 1 1 d . . . . .
S2 S 0.09311(9) 0.60139(7) 0.18316(3) 0.0364(2) Uani 1 1 d . . . . .
F1 F 0.9489(3) 1.06428(18) 0.30711(8) 0.0617(7) Uani 1 1 d . . . . .
F2 F 1.0553(3) 1.0522(2) 0.37285(9) 0.0692(7) Uani 1 1 d . . . . .
F3 F 0.8276(3) 1.0143(2) 0.36099(9) 0.0608(6) Uani 1 1 d . . . . .
F4 F 0.1518(3) 0.4437(2) 0.13665(9) 0.0783(8) Uani 1 1 d . . . . .
F5 F -0.0732(3) 0.4200(2) 0.12357(10) 0.0894(10) Uani 1 1 d . . . . .
F6 F 0.0205(3) 0.39065(19) 0.18742(9) 0.0639(7) Uani 1 1 d . . . . .
O1 O 0.7604(2) 0.82342(18) 0.28706(8) 0.0330(5) Uani 1 1 d . . . . .
O2 O 0.8912(3) 0.8097(2) 0.35932(9) 0.0522(7) Uani 1 1 d . . . . .
O3 O 1.0184(3) 0.8663(2) 0.29540(10) 0.0517(7) Uani 1 1 d . . . . .
O4 O 0.2285(2) 0.62664(18) 0.21422(7) 0.0321(5) Uani 1 1 d . . . . .
O5 O 0.1072(4) 0.6582(3) 0.14401(11) 0.0664(9) Uani 1 1 d . . . . .
O6 O -0.0242(3) 0.5972(3) 0.20662(11) 0.0571(7) Uani 1 1 d . . . . .
N1 N 0.5485(3) 0.6846(2) 0.19154(9) 0.0298(6) Uani 1 1 d . . . . .
N2 N 0.4929(3) 0.8679(2) 0.23377(9) 0.0295(6) Uani 1 1 d . . . . .
N3 N 0.4262(3) 0.7619(2) 0.31399(9) 0.0300(6) Uani 1 1 d . . . . .
N4 N 0.4860(3) 0.5778(2) 0.27161(9) 0.0292(6) Uani 1 1 d . . . . .
C1 C 0.4655(4) 0.6750(3) 0.15040(11) 0.0310(7) Uani 1 1 d . . . . .
H1 H 0.376609 0.683835 0.150874 0.037 Uiso 1 1 calc R . . . .
C2 C 0.5031(4) 0.6530(3) 0.10754(11) 0.0330(7) Uani 1 1 d . . . . .
H2 H 0.439338 0.645075 0.079387 0.040 Uiso 1 1 calc R . . . .
C3 C 0.6343(3) 0.6424(2) 0.10533(10) 0.0283(6) Uani 1 1 d . . . . .
C4 C 0.7191(4) 0.6513(3) 0.14825(11) 0.0319(7) Uani 1 1 d . . . . .
H4 H 0.809037 0.643759 0.148850 0.038 Uiso 1 1 calc R . . . .
C5 C 0.6728(4) 0.6709(3) 0.18984(11) 0.0333(7) Uani 1 1 d . . . . .
H5 H 0.731694 0.674972 0.218501 0.040 Uiso 1 1 calc R . . . .
C6 C 0.6804(4) 0.6215(3) 0.05998(11) 0.0339(7) Uani 1 1 d . . . . .
C7 C 0.6216(5) 0.6464(3) 0.01980(13) 0.0479(9) Uani 1 1 d . . . . .
H7 H 0.549877 0.676738 0.021199 0.057 Uiso 1 1 calc R . . . .
C8 C 0.6657(6) 0.6279(4) -0.02256(14) 0.0648(13) Uani 1 1 d . . . . .
H8 H 0.624234 0.645788 -0.049790 0.078 Uiso 1 1 calc R . . . .
C9 C 0.7683(6) 0.5841(4) -0.02540(16) 0.0661(13) Uani 1 1 d . . . . .
H9 H 0.798877 0.571893 -0.054381 0.079 Uiso 1 1 calc R . . . .
C10 C 0.8268(5) 0.5578(4) 0.01416(18) 0.0670(13) Uani 1 1 d . . . . .
H10 H 0.897385 0.526518 0.012271 0.080 Uiso 1 1 calc R . . . .
C11 C 0.7844(5) 0.5762(4) 0.05662(15) 0.0500(9) Uani 1 1 d . . . . .
H11 H 0.826406 0.557958 0.083652 0.060 Uiso 1 1 calc R . . . .
C12 C 0.3767(4) 0.8936(3) 0.22830(12) 0.0354(7) Uani 1 1 d . . . . .
H12 H 0.288712 0.843258 0.234512 0.043 Uiso 1 1 calc R . . . .
C13 C 0.3794(4) 0.9907(3) 0.21390(12) 0.0345(7) Uani 1 1 d . . . . .
H13 H 0.293723 1.005113 0.210283 0.041 Uiso 1 1 calc R . . . .
C14 C 0.5054(3) 1.0672(3) 0.20473(10) 0.0279(6) Uani 1 1 d . . . . .
C15 C 0.6271(4) 1.0400(3) 0.21115(12) 0.0346(7) Uani 1 1 d . . . . .
H15 H 0.717071 1.089423 0.205850 0.042 Uiso 1 1 calc R . . . .
C16 C 0.6158(4) 0.9409(3) 0.22522(12) 0.0346(7) Uani 1 1 d . . . . .
H16 H 0.699469 0.923919 0.229010 0.042 Uiso 1 1 calc R . . . .
C17 C 0.5098(3) 1.1710(3) 0.18874(11) 0.0312(7) Uani 1 1 d . . . . .
C18 C 0.3863(4) 1.1725(3) 0.16229(13) 0.0390(8) Uani 1 1 d . . . . .
H18 H 0.299764 1.107535 0.154654 0.047 Uiso 1 1 calc R . . . .
C19 C 0.3905(4) 1.2695(3) 0.14718(14) 0.0456(9) Uani 1 1 d . . . . .
H19 H 0.306408 1.270139 0.129036 0.055 Uiso 1 1 calc R . . . .
C20 C 0.5147(4) 1.3648(3) 0.15811(13) 0.0436(9) Uani 1 1 d . . . . .
H20 H 0.516274 1.430637 0.147614 0.052 Uiso 1 1 calc R . . . .
C21 C 0.6369(4) 1.3636(3) 0.18444(14) 0.0456(9) Uani 1 1 d . . . . .
H21 H 0.722827 1.429022 0.192241 0.055 Uiso 1 1 calc R . . . .
C22 C 0.6342(4) 1.2672(3) 0.19950(13) 0.0386(8) Uani 1 1 d . . . . .
H22 H 0.718834 1.267052 0.217470 0.046 Uiso 1 1 calc R . . . .
C23 C 0.2919(4) 0.7542(3) 0.31709(11) 0.0348(7) Uani 1 1 d . . . . .
H23 H 0.219877 0.724492 0.289468 0.042 Uiso 1 1 calc R . . . .
C24 C 0.2531(4) 0.7872(3) 0.35832(11) 0.0329(7) Uani 1 1 d . . . . .
H24 H 0.156939 0.781779 0.358445 0.040 Uiso 1 1 calc R . . . .
C25 C 0.3546(3) 0.8287(2) 0.39984(10) 0.0273(6) Uani 1 1 d . . . . .
C26 C 0.4926(4) 0.8337(3) 0.39667(11) 0.0310(7) Uani 1 1 d . . . . .
H26 H 0.565569 0.859992 0.424020 0.037 Uiso 1 1 calc R . . . .
C27 C 0.5239(4) 0.8008(3) 0.35408(11) 0.0314(7) Uani 1 1 d . . . . .
H27 H 0.619463 0.805874 0.352960 0.038 Uiso 1 1 calc R . . . .
C28 C 0.3149(4) 0.8628(3) 0.44471(11) 0.0329(7) Uani 1 1 d . . . . .
C29 C 0.2048(4) 0.9024(3) 0.44514(14) 0.0469(9) Uani 1 1 d . . . . .
H29 H 0.155925 0.909275 0.416525 0.056 Uiso 1 1 calc R . . . .
C30 C 0.1667(5) 0.9317(4) 0.48733(19) 0.0672(14) Uani 1 1 d . . . . .
H30 H 0.092912 0.960076 0.487550 0.081 Uiso 1 1 calc R . . . .
C31 C 0.2348(6) 0.9202(4) 0.52897(17) 0.0714(15) Uani 1 1 d . . . . .
H31 H 0.205625 0.937872 0.557638 0.086 Uiso 1 1 calc R . . . .
C32 C 0.3444(6) 0.8833(4) 0.52884(14) 0.0687(14) Uani 1 1 d . . . . .
H32 H 0.392720 0.876938 0.557667 0.082 Uiso 1 1 calc R . . . .
C33 C 0.3861(5) 0.8549(3) 0.48703(12) 0.0469(9) Uani 1 1 d . . . . .
H33 H 0.463254 0.830113 0.487405 0.056 Uiso 1 1 calc R . . . .
C34A C 0.3807(4) 0.4790(3) 0.25272(14) 0.0372(10) Uani 0.911(7) 1 d . . P A 1
H34A H 0.305336 0.477059 0.229382 0.045 Uiso 0.911(7) 1 calc R . P A 1
C37A C 0.5930(4) 0.4805(3) 0.31802(15) 0.0358(10) Uani 0.911(7) 1 d . . P A 1
H37A H 0.670135 0.483998 0.341037 0.043 Uiso 0.911(7) 1 calc R . P A 1
C35A C 0.3746(4) 0.3792(3) 0.26502(14) 0.0355(10) Uani 0.911(7) 1 d . . P A 1
H35A H 0.296587 0.311555 0.250559 0.043 Uiso 0.911(7) 1 calc R . P A 1
C38A C 0.5912(4) 0.5759(3) 0.30437(15) 0.0370(10) Uani 0.911(7) 1 d . . P A 1
H38A H 0.667983 0.644380 0.318681 0.044 Uiso 0.911(7) 1 calc R . P A 1
C38B C 0.594(6) 0.566(5) 0.274(2) 0.065(15) Uiso 0.089(7) 1 d . . P A 2
H38B H 0.675105 0.619491 0.265177 0.078 Uiso 0.089(7) 1 calc R . P A 2
C37B C 0.608(5) 0.471(4) 0.2891(18) 0.042(10) Uiso 0.089(7) 1 d . . P A 2
H37B H 0.699789 0.465976 0.293346 0.050 Uiso 0.089(7) 1 calc R . P A 2
C34B C 0.356(6) 0.516(5) 0.276(2) 0.059(14) Uiso 0.089(7) 1 d . . P A 2
H34B H 0.272684 0.532482 0.269961 0.071 Uiso 0.089(7) 1 calc R . P A 2
C35B C 0.361(4) 0.417(4) 0.2926(15) 0.037(10) Uiso 0.089(7) 1 d . . P A 2
H35B H 0.274287 0.369318 0.300638 0.045 Uiso 0.089(7) 1 calc R . P A 2
C36 C 0.4831(3) 0.3793(3) 0.29848(10) 0.0278(6) Uani 1 1 d . . . . .
C39 C 0.4842(4) 0.2753(3) 0.31254(11) 0.0303(7) Uani 1 1 d . . . . .
C40 C 0.3563(4) 0.1861(3) 0.31309(13) 0.0404(8) Uani 1 1 d . . . . .
H40 H 0.266249 0.191853 0.304245 0.048 Uiso 1 1 calc R . . . .
C41 C 0.3593(4) 0.0890(3) 0.32645(14) 0.0454(9) Uani 1 1 d . . . . .
H41 H 0.271580 0.029255 0.326993 0.054 Uiso 1 1 calc R . . . .
C42 C 0.4884(4) 0.0793(3) 0.33880(13) 0.0425(8) Uani 1 1 d . . . . .
H42 H 0.490094 0.012723 0.347695 0.051 Uiso 1 1 calc R . . . .
C43 C 0.6150(4) 0.1657(3) 0.33832(13) 0.0429(8) Uani 1 1 d . . . . .
H43 H 0.704313 0.158658 0.347007 0.051 Uiso 1 1 calc R . . . .
C44 C 0.6142(4) 0.2635(3) 0.32525(12) 0.0376(8) Uani 1 1 d . . . . .
H44 H 0.702836 0.322727 0.324986 0.045 Uiso 1 1 calc R . . . .
C45 C 0.9330(4) 1.0044(3) 0.34101(12) 0.0405(8) Uani 1 1 d . . . . .
C46 C 0.0460(5) 0.4570(3) 0.15628(13) 0.0497(10) Uani 1 1 d . . . . .
C47 C 0.3832(6) 0.5546(5) 0.4298(3) 0.093(2) Uani 1 1 d . . . . .
H47A H 0.315091 0.591608 0.427953 0.139 Uiso 1 1 calc GR . . . .
H47B H 0.339969 0.484532 0.440918 0.139 Uiso 1 1 calc GR . . . .
H47C H 0.405829 0.539086 0.398596 0.139 Uiso 1 1 calc GR . . . .
C48 C 0.5197(4) 0.6290(3) 0.46343(18) 0.0566(11) Uani 1 1 d . . . . .
C49 C 0.6465(4) 0.6741(3) 0.44614(15) 0.0487(9) Uani 1 1 d . . . . .
H49 H 0.644548 0.654379 0.413529 0.058 Uiso 1 1 calc R . . . .
C50 C 0.7731(5) 0.7450(4) 0.47372(16) 0.0549(10) Uani 1 1 d . . . . .
H50 H 0.857347 0.773410 0.460403 0.066 Uiso 1 1 calc R . . . .
C51 C 0.7789(6) 0.7752(4) 0.52053(18) 0.0662(12) Uani 1 1 d . . . . .
H51 H 0.866886 0.825461 0.539930 0.079 Uiso 1 1 calc R . . . .
C52 C 0.6578(7) 0.7330(5) 0.53951(17) 0.0737(15) Uani 1 1 d . . . . .
H52 H 0.662941 0.754277 0.572228 0.088 Uiso 1 1 calc R . . . .
C53 C 0.5249(6) 0.6584(4) 0.5117(2) 0.0691(14) Uani 1 1 d . . . . .
C54 C 0.3915(8) 0.6123(6) 0.5326(3) 0.122(3) Uani 1 1 d . . . . .
H54A H 0.315533 0.632313 0.517101 0.183 Uiso 1 1 calc GR . . . .
H54B H 0.413554 0.643312 0.566254 0.183 Uiso 1 1 calc GR . . . .
H54C H 0.358483 0.531069 0.528011 0.183 Uiso 1 1 calc GR . . . .
C55 C -0.0452(5) 0.5844(4) 0.41587(19) 0.0682(13) Uani 1 1 d . . . . .
H55A H -0.129320 0.545701 0.429527 0.102 Uiso 1 1 calc GR . . . .
H55B H -0.060962 0.643053 0.401196 0.102 Uiso 1 1 calc GR . . . .
H55C H 0.040820 0.617709 0.440651 0.102 Uiso 1 1 calc GR . . . .
C56 C -0.0244(4) 0.5047(3) 0.38022(15) 0.0483(9) Uani 1 1 d . . . . .
C57 C -0.0239(5) 0.5197(4) 0.33448(17) 0.0604(11) Uani 1 1 d . . . . .
H57 H -0.038635 0.582633 0.326007 0.072 Uiso 1 1 calc R . . . .
C58 C -0.0032(6) 0.4479(6) 0.30069(19) 0.090(2) Uani 1 1 d . . . . .
H58 H -0.003177 0.461139 0.269448 0.108 Uiso 1 1 calc R . . . .
C59 C 0.0183(7) 0.3530(5) 0.3129(2) 0.0876(18) Uani 1 1 d . . . . .
H59 H 0.032473 0.301315 0.290201 0.105 Uiso 1 1 calc R . . . .
C60 C 0.0178(5) 0.3388(4) 0.3580(2) 0.0753(15) Uani 1 1 d . . . . .
H60 H 0.033979 0.276326 0.366448 0.090 Uiso 1 1 calc R . . . .
C61 C -0.0046(4) 0.4093(3) 0.39233(16) 0.0497(9) Uani 1 1 d . . . . .
C62 C -0.0080(6) 0.3877(5) 0.44078(19) 0.0737(14) Uani 1 1 d . . . . .
H62A H 0.060022 0.453728 0.463058 0.111 Uiso 1 1 calc GR . . . .
H62B H 0.019424 0.324406 0.443979 0.111 Uiso 1 1 calc GR . . . .
H62C H -0.105635 0.370586 0.447388 0.111 Uiso 1 1 calc GR . . . .
C63 C 0.6025(8) 0.8944(6) -0.0210(2) 0.0938(19) Uani 1 1 d . . . . .
H63A H 0.642130 0.975659 -0.012055 0.141 Uiso 1 1 calc GR . . . .
H63B H 0.577166 0.873129 -0.055343 0.141 Uiso 1 1 calc GR . . . .
H63C H 0.674624 0.866052 -0.009371 0.141 Uiso 1 1 calc GR . . . .
C64 C 0.4734(6) 0.8472(5) -0.00069(18) 0.0712(14) Uani 1 1 d . . . . .
C65 C 0.3420(7) 0.7739(5) -0.0301(2) 0.0805(17) Uani 1 1 d . . . . .
H65 H 0.337034 0.754958 -0.062942 0.097 Uiso 1 1 calc R . . . .
C66 C 0.2210(8) 0.7305(6) -0.0100(3) 0.098(2) Uani 1 1 d . . . . .
H66 H 0.132584 0.682294 -0.029762 0.118 Uiso 1 1 calc R . . . .
C67 C 0.2241(7) 0.7544(5) 0.0371(3) 0.0882(18) Uani 1 1 d . . . . .
H67 H 0.140258 0.721789 0.050131 0.106 Uiso 1 1 calc R . . . .
C68 C 0.3525(6) 0.8274(5) 0.0653(2) 0.0771(15) Uani 1 1 d . . . . .
H68 H 0.355196 0.846396 0.098053 0.093 Uiso 1 1 calc R . . . .
C69 C 0.4796(6) 0.8745(4) 0.04700(16) 0.0662(13) Uani 1 1 d . . . . .
C70 C 0.6155(6) 0.9495(6) 0.0807(2) 0.0891(18) Uani 1 1 d . . . . .
H70A H 0.687583 0.916128 0.080322 0.134 Uiso 1 1 calc GR . . . .
H70B H 0.594211 0.959029 0.112412 0.134 Uiso 1 1 calc GR . . . .
H70C H 0.653239 1.022100 0.071162 0.134 Uiso 1 1 calc GR . . . .
C71 C 1.0021(6) 0.9134(5) 0.05500(19) 0.0777(15) Uani 1 1 d . . . . .
H71A H 0.920443 0.914547 0.033602 0.117 Uiso 1 1 calc GR . . . .
H71B H 0.993781 0.836406 0.053782 0.117 Uiso 1 1 calc GR . . . .
H71C H 1.092542 0.956816 0.045502 0.117 Uiso 1 1 calc GR . . . .
C72 C 1.0014(4) 0.9634(3) 0.10454(15) 0.0486(9) Uani 1 1 d . . . . .
C73 C 0.9985(5) 0.9035(5) 0.1394(2) 0.0705(14) Uani 1 1 d . . . . .
H73 H 0.996726 0.830419 0.132376 0.085 Uiso 1 1 calc R . . . .
C74 C 0.9982(5) 0.9469(6) 0.1844(2) 0.0837(19) Uani 1 1 d . . . . .
H74 H 0.997579 0.904346 0.208348 0.100 Uiso 1 1 calc R . . . .
C75 C 0.9987(5) 1.0521(7) 0.19520(17) 0.0827(19) Uani 1 1 d . . . . .
H75 H 0.997948 1.082055 0.226501 0.099 Uiso 1 1 calc R . . . .
C76 C 1.0004(5) 1.1149(4) 0.15944(17) 0.0642(12) Uani 1 1 d . . . . .
H76 H 1.000020 1.187315 0.166369 0.077 Uiso 1 1 calc R . . . .
C77 C 1.0027(4) 1.0697(3) 0.11376(14) 0.0458(9) Uani 1 1 d . . . . .
C78 C 1.0066(6) 1.1380(4) 0.07569(18) 0.0734(14) Uani 1 1 d . . . . .
H78A H 1.092573 1.147426 0.061731 0.110 Uiso 1 1 calc GR . . . .
H78B H 1.009686 1.211185 0.089265 0.110 Uiso 1 1 calc GR . . . .
H78C H 0.919943 1.099809 0.051389 0.110 Uiso 1 1 calc GR . . . .

loop_
_atom_site_aniso_label
_atom_site_aniso_U_11
_atom_site_aniso_U_22
_atom_site_aniso_U_33
_atom_site_aniso_U_23
_atom_site_aniso_U_13
_atom_site_aniso_U_12
Cu1 0.0456(3) 0.0278(3) 0.0268(3) 0.00913(18) 0.0088(2) 0.0207(2)
S1 0.0329(4) 0.0282(4) 0.0323(4) 0.0042(3) -0.0050(3) 0.0118(3)
S2 0.0351(4) 0.0326(4) 0.0377(4) 0.0068(3) -0.0074(3) 0.0132(3)
F1 0.100(2) 0.0296(11) 0.0530(13) 0.0112(10) 0.0182(13) 0.0197(12)
F2 0.0706(17) 0.0460(14) 0.0625(15) -0.0150(11) -0.0215(13) 0.0087(12)
F3 0.0752(17) 0.0524(14) 0.0596(14) -0.0014(11) 0.0258(13) 0.0297(13)
F4 0.101(2) 0.0688(18) 0.0582(16) -0.0133(13) 0.0304(15) 0.0286(16)
F5 0.094(2) 0.0636(18) 0.0675(18) -0.0137(14) -0.0403(16) 0.0072(16)
F6 0.0863(18) 0.0352(12) 0.0652(15) 0.0111(11) 0.0154(13) 0.0167(12)
O1 0.0308(12) 0.0300(11) 0.0324(11) 0.0044(9) -0.0062(9) 0.0095(9)
O2 0.0606(17) 0.0452(15) 0.0422(14) 0.0193(12) -0.0125(12) 0.0138(13)
O3 0.0433(15) 0.0490(16) 0.0648(18) 0.0005(13) 0.0070(13) 0.0241(13)
O4 0.0301(11) 0.0323(12) 0.0323(11) 0.0048(9) -0.0034(9) 0.0134(10)
O5 0.071(2) 0.0612(19) 0.0555(17) 0.0292(15) -0.0160(15) 0.0157(16)
O6 0.0390(15) 0.0579(18) 0.078(2) 0.0044(15) 0.0032(13) 0.0276(13)
N1 0.0392(15) 0.0264(13) 0.0274(13) 0.0078(10) 0.0043(11) 0.0165(12)
N2 0.0377(15) 0.0274(13) 0.0269(13) 0.0068(10) 0.0059(11) 0.0161(12)
N3 0.0415(15) 0.0245(13) 0.0285(13) 0.0091(10) 0.0077(11) 0.0161(12)
N4 0.0394(15) 0.0268(13) 0.0263(13) 0.0085(10) 0.0072(11) 0.0169(12)
C1 0.0357(17) 0.0315(16) 0.0323(16) 0.0098(13) 0.0062(13) 0.0190(14)
C2 0.0399(18) 0.0361(17) 0.0268(15) 0.0108(13) 0.0011(13) 0.0189(15)
C3 0.0373(17) 0.0214(14) 0.0284(15) 0.0054(12) 0.0055(13) 0.0136(13)
C4 0.0354(17) 0.0304(16) 0.0341(16) 0.0064(13) 0.0038(13) 0.0181(14)
C5 0.0419(19) 0.0306(17) 0.0301(16) 0.0061(13) 0.0009(13) 0.0190(15)
C6 0.0390(18) 0.0284(16) 0.0322(16) 0.0035(13) 0.0093(14) 0.0104(14)
C7 0.056(2) 0.055(2) 0.0321(18) 0.0105(16) 0.0103(16) 0.0198(19)
C8 0.077(3) 0.074(3) 0.033(2) 0.011(2) 0.016(2) 0.015(3)
C9 0.078(3) 0.061(3) 0.047(2) -0.005(2) 0.032(2) 0.010(2)
C10 0.070(3) 0.064(3) 0.070(3) -0.004(2) 0.035(3) 0.029(2)
C11 0.054(2) 0.053(2) 0.052(2) 0.0061(18) 0.0181(19) 0.030(2)
C12 0.0412(19) 0.0269(16) 0.0437(19) 0.0148(14) 0.0111(15) 0.0158(14)
C13 0.0325(17) 0.0285(16) 0.0470(19) 0.0126(14) 0.0047(14) 0.0159(14)
C14 0.0312(16) 0.0254(15) 0.0266(15) 0.0066(12) 0.0020(12) 0.0107(13)
C15 0.0311(17) 0.0316(17) 0.0424(18) 0.0133(14) 0.0058(14) 0.0119(14)
C16 0.0372(18) 0.0333(17) 0.0405(18) 0.0154(14) 0.0046(14) 0.0198(15)
C17 0.0338(17) 0.0311(17) 0.0314(16) 0.0085(13) 0.0043(13) 0.0153(14)
C18 0.0394(19) 0.0299(17) 0.047(2) 0.0160(15) 0.0007(15) 0.0114(15)
C19 0.049(2) 0.038(2) 0.050(2) 0.0194(17) -0.0033(17) 0.0176(17)
C20 0.056(2) 0.0288(18) 0.049(2) 0.0187(15) 0.0099(17) 0.0157(17)
C21 0.042(2) 0.0294(18) 0.060(2) 0.0103(16) 0.0090(17) 0.0069(16)
C22 0.0328(18) 0.0314(17) 0.050(2) 0.0116(15) 0.0022(15) 0.0113(14)
C23 0.0404(19) 0.0351(18) 0.0264(15) 0.0036(13) 0.0006(13) 0.0142(15)
C24 0.0309(17) 0.0372(18) 0.0329(16) 0.0083(14) 0.0044(13) 0.0156(14)
C25 0.0352(17) 0.0201(14) 0.0270(15) 0.0075(11) 0.0038(12) 0.0109(13)
C26 0.0362(17) 0.0299(16) 0.0277(15) 0.0081(12) -0.0013(13) 0.0152(14)
C27 0.0365(17) 0.0294(16) 0.0347(17) 0.0098(13) 0.0076(13) 0.0184(14)
C28 0.0391(18) 0.0205(15) 0.0333(17) 0.0022(12) 0.0094(14) 0.0050(13)
C29 0.040(2) 0.048(2) 0.051(2) -0.0019(17) 0.0118(17) 0.0172(17)
C30 0.052(3) 0.057(3) 0.080(3) -0.018(2) 0.031(2) 0.010(2)
C31 0.078(3) 0.054(3) 0.055(3) -0.013(2) 0.037(3) -0.005(2)
C32 0.098(4) 0.059(3) 0.030(2) 0.0062(19) 0.016(2) 0.008(3)
C33 0.063(2) 0.042(2) 0.0324(18) 0.0075(15) 0.0080(17) 0.0177(19)
C34A 0.042(2) 0.0270(19) 0.039(2) 0.0064(16) -0.0094(17) 0.0147(17)
C37A 0.038(2) 0.0251(18) 0.039(2) 0.0081(15) -0.0086(16) 0.0104(16)
C35A 0.037(2) 0.0199(17) 0.045(2) 0.0064(15) -0.0052(16) 0.0087(15)
C38A 0.043(2) 0.0228(18) 0.040(2) 0.0097(15) -0.0051(16) 0.0092(16)
C36 0.0315(16) 0.0270(16) 0.0266(15) 0.0071(12) 0.0060(12) 0.0126(13)
C39 0.0378(17) 0.0257(15) 0.0269(15) 0.0073(12) 0.0053(13) 0.0112(13)
C40 0.0328(18) 0.0335(18) 0.055(2) 0.0123(16) 0.0068(15) 0.0121(15)
C41 0.047(2) 0.0266(17) 0.060(2) 0.0161(16) 0.0120(18) 0.0076(16)
C42 0.054(2) 0.0303(18) 0.045(2) 0.0160(15) 0.0033(16) 0.0167(17)
C43 0.048(2) 0.0344(19) 0.049(2) 0.0176(16) -0.0023(16) 0.0186(17)
C44 0.0367(18) 0.0298(17) 0.0444(19) 0.0140(14) 0.0003(15) 0.0107(14)
C45 0.049(2) 0.0332(18) 0.0335(17) -0.0016(14) 0.0034(15) 0.0132(16)
C46 0.063(3) 0.044(2) 0.0329(19) -0.0014(16) 0.0003(17) 0.0159(19)
C47 0.058(3) 0.055(3) 0.151(6) 0.021(3) -0.014(3) 0.015(3)
C48 0.044(2) 0.041(2) 0.087(3) 0.019(2) -0.002(2) 0.0209(18)
C49 0.055(2) 0.044(2) 0.052(2) 0.0110(17) 0.0023(18) 0.0249(19)
C50 0.052(2) 0.048(2) 0.070(3) 0.011(2) 0.008(2) 0.026(2)
C51 0.073(3) 0.060(3) 0.066(3) 0.004(2) -0.004(2) 0.033(3)
C52 0.120(5) 0.079(4) 0.050(3) 0.017(2) 0.014(3) 0.070(4)
C53 0.089(4) 0.068(3) 0.089(4) 0.047(3) 0.044(3) 0.056(3)
C54 0.136(6) 0.118(6) 0.193(8) 0.107(6) 0.114(6) 0.090(5)
C55 0.056(3) 0.057(3) 0.091(4) 0.007(3) 0.014(2) 0.023(2)
C56 0.039(2) 0.042(2) 0.060(2) 0.0123(18) 0.0072(17) 0.0104(17)
C57 0.051(2) 0.051(3) 0.067(3) 0.013(2) 0.008(2) 0.006(2)
C58 0.079(4) 0.098(5) 0.053(3) 0.003(3) 0.019(3) -0.010(3)
C59 0.090(4) 0.065(3) 0.089(4) -0.016(3) 0.037(3) 0.011(3)
C60 0.063(3) 0.056(3) 0.104(4) 0.003(3) 0.025(3) 0.020(2)
C61 0.039(2) 0.041(2) 0.066(3) 0.0102(18) 0.0095(18) 0.0118(17)
C62 0.071(3) 0.080(4) 0.080(3) 0.037(3) 0.016(3) 0.031(3)
C63 0.114(5) 0.096(5) 0.097(4) 0.037(4) 0.034(4) 0.058(4)
C64 0.087(4) 0.077(3) 0.068(3) 0.016(3) 0.010(3) 0.054(3)
C65 0.099(4) 0.067(3) 0.077(3) 0.003(3) -0.019(3) 0.047(3)
C66 0.094(5) 0.083(4) 0.120(6) 0.029(4) -0.008(4) 0.043(4)
C67 0.071(4) 0.077(4) 0.128(6) 0.038(4) 0.010(4) 0.038(3)
C68 0.074(4) 0.069(3) 0.102(4) 0.025(3) 0.003(3) 0.045(3)
C69 0.083(3) 0.074(3) 0.056(3) 0.007(2) 0.000(2) 0.052(3)
C70 0.062(3) 0.113(5) 0.072(3) 0.015(3) -0.009(3) 0.019(3)
C71 0.071(3) 0.064(3) 0.085(4) -0.013(3) 0.015(3) 0.020(3)
C72 0.0345(19) 0.043(2) 0.064(3) 0.0085(18) 0.0068(17) 0.0113(16)
C73 0.050(3) 0.066(3) 0.101(4) 0.043(3) 0.016(3) 0.019(2)
C74 0.041(3) 0.114(5) 0.096(4) 0.066(4) 0.009(3) 0.016(3)
C75 0.046(3) 0.146(6) 0.040(2) 0.011(3) 0.0094(19) 0.021(3)
C76 0.052(3) 0.067(3) 0.068(3) -0.006(2) 0.007(2) 0.024(2)
C77 0.042(2) 0.047(2) 0.048(2) 0.0098(17) 0.0018(16) 0.0180(17)
C78 0.076(3) 0.063(3) 0.074(3) 0.027(3) -0.001(3) 0.018(3)

loop_
_atom_type_symbol
_atom_type_description
_atom_type_scat_dispersion_real
_atom_type_scat_dispersion_imag
_atom_type_scat_source
C C 0.0181 0.0091 'International Tables Vol C Tables 4.2.6.8 and 6.1.1.4'
H H 0.0000 0.0000 'International Tables Vol C Tables 4.2.6.8 and 6.1.1.4'
Cu Cu -1.9646 0.5888 'International Tables Vol C Tables 4.2.6.8 and 6.1.1.4'
F F 0.0727 0.0534 'International Tables Vol C Tables 4.2.6.8 and 6.1.1.4'
N N 0.0311 0.0180 'International Tables Vol C Tables 4.2.6.8 and 6.1.1.4'
O O 0.0492 0.0322 'International Tables Vol C Tables 4.2.6.8 and 6.1.1.4'
S S 0.3331 0.5567 'International Tables Vol C Tables 4.2.6.8 and 6.1.1.4'

loop_
_geom_angle_atom_site_label_1
_geom_angle_atom_site_label_2
_geom_angle_atom_site_label_3
_geom_angle
_geom_angle_site_symmetry_1
_geom_angle_site_symmetry_3
_geom_angle_publ_flag
O4 Cu1 O1 176.05(7) . . ?
N1 Cu1 O1 85.78(9) . . ?
N1 Cu1 O4 90.57(9) . . ?
N1 Cu1 N2 88.54(10) . . ?
N1 Cu1 N3 179.09(11) . . ?
N1 Cu1 N4 90.79(10) . . ?
N2 Cu1 O1 87.45(9) . . ?
N2 Cu1 O4 90.97(9) . . ?
N2 Cu1 N4 178.22(11) . . ?
N3 Cu1 O1 93.48(9) . . ?
N3 Cu1 O4 90.15(9) . . ?
N3 Cu1 N2 90.89(10) . . ?
N3 Cu1 N4 89.76(10) . . ?
N4 Cu1 O1 90.85(9) . . ?
N4 Cu1 O4 90.69(9) . . ?
O1 S1 C45 101.89(15) . . ?
O2 S1 O1 113.27(15) . . ?
O2 S1 C45 103.56(17) . . ?
O3 S1 O1 115.44(15) . . ?
O3 S1 O2 116.21(18) . . ?
O3 S1 C45 103.99(17) . . ?
O4 S2 C46 102.00(16) . . ?
O5 S2 O4 114.04(16) . . ?
O5 S2 C46 103.60(19) . . ?
O6 S2 O4 114.53(16) . . ?
O6 S2 O5 116.5(2) . . ?
O6 S2 C46 103.69(19) . . ?
S1 O1 Cu1 161.44(14) . . ?
S2 O4 Cu1 160.63(14) . . ?
C1 N1 Cu1 119.9(2) . . ?
C5 N1 Cu1 122.9(2) . . ?
C5 N1 C1 117.2(3) . . ?
C12 N2 Cu1 122.3(2) . . ?
C12 N2 C16 117.4(3) . . ?
C16 N2 Cu1 120.3(2) . . ?
C23 N3 Cu1 123.3(2) . . ?
C23 N3 C27 116.7(3) . . ?
C27 N3 Cu1 120.0(2) . . ?
C34A N4 Cu1 122.0(2) . . ?
C34A N4 C38A 115.6(3) . . ?
C38A N4 Cu1 122.4(2) . . ?
C38B N4 Cu1 116(3) . . ?
C38B N4 C34B 134(4) . . ?
C34B N4 Cu1 109(3) . . ?
N1 C1 H1 118.4 . . ?
N1 C1 C2 123.1(3) . . ?
C2 C1 H1 118.4 . . ?
C1 C2 H2 119.9 . . ?
C1 C2 C3 120.2(3) . . ?
C3 C2 H2 119.9 . . ?
C2 C3 C4 116.2(3) . . ?
C2 C3 C6 121.9(3) . . ?
C4 C3 C6 121.9(3) . . ?
C3 C4 H4 119.8 . . ?
C5 C4 C3 120.3(3) . . ?
C5 C4 H4 119.8 . . ?
N1 C5 C4 122.9(3) . . ?
N1 C5 H5 118.6 . . ?
C4 C5 H5 118.6 . . ?
C7 C6 C3 120.9(3) . . ?
C7 C6 C11 118.1(3) . . ?
C11 C6 C3 121.0(3) . . ?
C6 C7 H7 119.5 . . ?
C6 C7 C8 121.0(4) . . ?
C8 C7 H7 119.5 . . ?
C7 C8 H8 119.8 . . ?
C9 C8 C7 120.5(4) . . ?
C9 C8 H8 119.8 . . ?
C8 C9 H9 120.4 . . ?
C8 C9 C10 119.2(4) . . ?
C10 C9 H9 120.4 . . ?
C9 C10 H10 119.5 . . ?
C9 C10 C11 121.0(4) . . ?
C11 C10 H10 119.5 . . ?
C6 C11 H11 119.9 . . ?
C10 C11 C6 120.3(4) . . ?
C10 C11 H11 119.9 . . ?
N2 C12 H12 118.7 . . ?
N2 C12 C13 122.6(3) . . ?
C13 C12 H12 118.7 . . ?
C12 C13 H13 119.6 . . ?
C14 C13 C12 120.9(3) . . ?
C14 C13 H13 119.6 . . ?
C13 C14 C15 116.0(3) . . ?
C13 C14 C17 121.6(3) . . ?
C15 C14 C17 122.4(3) . . ?
C14 C15 H15 120.1 . . ?
C16 C15 C14 119.8(3) . . ?
C16 C15 H15 120.1 . . ?
N2 C16 C15 123.3(3) . . ?
N2 C16 H16 118.3 . . ?
C15 C16 H16 118.3 . . ?
C18 C17 C14 119.6(3) . . ?
C22 C17 C14 121.5(3) . . ?
C22 C17 C18 118.9(3) . . ?
C17 C18 H18 120.2 . . ?
C19 C18 C17 119.7(3) . . ?
C19 C18 H18 120.2 . . ?
C18 C19 H19 119.5 . . ?
C20 C19 C18 121.0(3) . . ?
C20 C19 H19 119.5 . . ?
C19 C20 H20 120.3 . . ?
C19 C20 C21 119.4(3) . . ?
C21 C20 H20 120.3 . . ?
C20 C21 H21 120.0 . . ?
C20 C21 C22 120.1(3) . . ?
C22 C21 H21 120.0 . . ?
C17 C22 C21 121.0(3) . . ?
C17 C22 H22 119.5 . . ?
C21 C22 H22 119.5 . . ?
N3 C23 H23 118.3 . . ?
N3 C23 C24 123.3(3) . . ?
C24 C23 H23 118.3 . . ?
C23 C24 H24 119.9 . . ?
C23 C24 C25 120.1(3) . . ?
C25 C24 H24 119.9 . . ?
C24 C25 C28 121.1(3) . . ?
C26 C25 C24 116.3(3) . . ?
C26 C25 C28 122.5(3) . . ?
C25 C26 H26 119.9 . . ?
C27 C26 C25 120.3(3) . . ?
C27 C26 H26 119.9 . . ?
N3 C27 C26 123.3(3) . . ?
N3 C27 H27 118.4 . . ?
C26 C27 H27 118.4 . . ?
C29 C28 C25 120.6(3) . . ?
C33 C28 C25 120.4(3) . . ?
C33 C28 C29 119.0(3) . . ?
C28 C29 H29 120.0 . . ?
C30 C29 C28 119.9(4) . . ?
C30 C29 H29 120.0 . . ?
C29 C30 H30 119.7 . . ?
C31 C30 C29 120.7(5) . . ?
C31 C30 H30 119.7 . . ?
C30 C31 H31 120.2 . . ?
C32 C31 C30 119.7(4) . . ?
C32 C31 H31 120.2 . . ?
C31 C32 H32 119.6 . . ?
C31 C32 C33 120.8(5) . . ?
C33 C32 H32 119.6 . . ?
C28 C33 C32 120.0(4) . . ?
C28 C33 H33 120.0 . . ?
C32 C33 H33 120.0 . . ?
N4 C34A H34A 117.9 . . ?
N4 C34A C35A 124.1(3) . . ?
C35A C34A H34A 117.9 . . ?
C38A C37A H37A 119.9 . . ?
C38A C37A C36 120.2(3) . . ?
C36 C37A H37A 119.9 . . ?
C34A C35A H35A 120.4 . . ?
C36 C35A C34A 119.2(3) . . ?
C36 C35A H35A 120.4 . . ?
N4 C38A C37A 123.5(3) . . ?
N4 C38A H38A 118.2 . . ?
C37A C38A H38A 118.2 . . ?
N4 C38B H38B 119.6 . . ?
N4 C38B C37B 121(5) . . ?
C37B C38B H38B 119.6 . . ?
C38B C37B H37B 119.0 . . ?
C38B C37B C36 122(4) . . ?
C36 C37B H37B 119.0 . . ?
N4 C34B H34B 125.9 . . ?
N4 C34B C35B 108(4) . . ?
C35B C34B H34B 125.9 . . ?
C34B C35B H35B 115.5 . . ?
C34B C35B C36 129(4) . . ?
C36 C35B H35B 115.5 . . ?
C37A C36 C39 120.8(3) . . ?
C35A C36 C37A 117.3(3) . . ?
C35A C36 C39 121.8(3) . . ?
C37B C36 C35B 105(2) . . ?
C37B C36 C39 126.1(17) . . ?
C39 C36 C35B 128.5(16) . . ?
C40 C39 C36 121.5(3) . . ?
C44 C39 C36 120.4(3) . . ?
C44 C39 C40 118.1(3) . . ?
C39 C40 H40 119.6 . . ?
C41 C40 C39 120.7(3) . . ?
C41 C40 H40 119.6 . . ?
C40 C41 H41 119.9 . . ?
C42 C41 C40 120.2(3) . . ?
C42 C41 H41 119.9 . . ?
C41 C42 H42 120.0 . . ?
C41 C42 C43 120.0(3) . . ?
C43 C42 H42 120.0 . . ?
C42 C43 H43 119.7 . . ?
C42 C43 C44 120.7(3) . . ?
C44 C43 H43 119.7 . . ?
C39 C44 H44 119.8 . . ?
C43 C44 C39 120.3(3) . . ?
C43 C44 H44 119.8 . . ?
F1 C45 S1 111.4(2) . . ?
F1 C45 F2 106.4(3) . . ?
F2 C45 S1 111.2(3) . . ?
F3 C45 S1 112.2(3) . . ?
F3 C45 F1 107.5(3) . . ?
F3 C45 F2 107.8(3) . . ?
F4 C46 S2 111.8(3) . . ?
F4 C46 F5 108.5(3) . . ?
F5 C46 S2 111.1(3) . . ?
F6 C46 S2 111.8(3) . . ?
F6 C46 F4 106.5(4) . . ?
F6 C46 F5 106.8(4) . . ?
H47A C47 H47B 109.5 . . ?
H47A C47 H47C 109.5 . . ?
H47B C47 H47C 109.5 . . ?
C48 C47 H47A 109.5 . . ?
C48 C47 H47B 109.5 . . ?
C48 C47 H47C 109.5 . . ?
C49 C48 C47 119.1(5) . . ?
C49 C48 C53 117.7(4) . . ?
C53 C48 C47 123.1(5) . . ?
C48 C49 H49 118.5 . . ?
C50 C49 C48 123.0(4) . . ?
C50 C49 H49 118.5 . . ?
C49 C50 H50 120.1 . . ?
C49 C50 C51 119.7(5) . . ?
C51 C50 H50 120.1 . . ?
C50 C51 H51 120.1 . . ?
C50 C51 C52 119.8(5) . . ?
C52 C51 H51 120.1 . . ?
C51 C52 H52 119.2 . . ?
C51 C52 C53 121.6(5) . . ?
C53 C52 H52 119.2 . . ?
C48 C53 C52 118.1(4) . . ?
C48 C53 C54 120.3(6) . . ?
C52 C53 C54 121.6(6) . . ?
C53 C54 H54A 109.5 . . ?
C53 C54 H54B 109.5 . . ?
C53 C54 H54C 109.5 . . ?
H54A C54 H54B 109.5 . . ?
H54A C54 H54C 109.5 . . ?
H54B C54 H54C 109.5 . . ?
H55A C55 H55B 109.5 . . ?
H55A C55 H55C 109.5 . . ?
H55B C55 H55C 109.5 . . ?
C56 C55 H55A 109.5 . . ?
C56 C55 H55B 109.5 . . ?
C56 C55 H55C 109.5 . . ?
C57 C56 C55 121.4(4) . . ?
C57 C56 C61 118.1(4) . . ?
C61 C56 C55 120.5(4) . . ?
C56 C57 H57 118.6 . . ?
C58 C57 C56 122.8(5) . . ?
C58 C57 H57 118.6 . . ?
C57 C58 H58 120.5 . . ?
C57 C58 C59 119.1(5) . . ?
C59 C58 H58 120.5 . . ?
C58 C59 H59 121.1 . . ?
C60 C59 C58 117.8(5) . . ?
C60 C59 H59 121.1 . . ?
C59 C60 H60 118.0 . . ?
C59 C60 C61 124.0(6) . . ?
C61 C60 H60 118.0 . . ?
C56 C61 C62 120.3(4) . . ?
C60 C61 C56 118.2(4) . . ?
C60 C61 C62 121.5(5) . . ?
C61 C62 H62A 109.5 . . ?
C61 C62 H62B 109.5 . . ?
C61 C62 H62C 109.5 . . ?
H62A C62 H62B 109.5 . . ?
H62A C62 H62C 109.5 . . ?
H62B C62 H62C 109.5 . . ?
H63A C63 H63B 109.5 . . ?
H63A C63 H63C 109.5 . . ?
H63B C63 H63C 109.5 . . ?
C64 C63 H63A 109.5 . . ?
C64 C63 H63B 109.5 . . ?
C64 C63 H63C 109.5 . . ?
C65 C64 C63 119.8(6) . . ?
C69 C64 C63 120.0(6) . . ?
C69 C64 C65 120.3(6) . . ?
C64 C65 H65 120.6 . . ?
C66 C65 C64 118.7(6) . . ?
C66 C65 H65 120.6 . . ?
C65 C66 H66 118.7 . . ?
C67 C66 C65 122.5(7) . . ?
C67 C66 H66 118.7 . . ?
C66 C67 H67 120.9 . . ?
C66 C67 C68 118.2(7) . . ?
C68 C67 H67 120.9 . . ?
C67 C68 H68 119.0 . . ?
C67 C68 C69 122.0(6) . . ?
C69 C68 H68 119.0 . . ?
C64 C69 C68 118.3(5) . . ?
C64 C69 C70 123.5(5) . . ?
C68 C69 C70 118.2(5) . . ?
C69 C70 H70A 109.5 . . ?
C69 C70 H70B 109.5 . . ?
C69 C70 H70C 109.5 . . ?
H70A C70 H70B 109.5 . . ?
H70A C70 H70C 109.5 . . ?
H70B C70 H70C 109.5 . . ?
H71A C71 H71B 109.5 . . ?
H71A C71 H71C 109.5 . . ?
H71B C71 H71C 109.5 . . ?
C72 C71 H71A 109.5 . . ?
C72 C71 H71B 109.5 . . ?
C72 C71 H71C 109.5 . . ?
C73 C72 C71 119.9(5) . . ?
C73 C72 C77 120.7(4) . . ?
C77 C72 C71 119.4(4) . . ?
C72 C73 H73 119.5 . . ?
C72 C73 C74 121.0(5) . . ?
C74 C73 H73 119.5 . . ?
C73 C74 H74 119.8 . . ?
C73 C74 C75 120.4(5) . . ?
C75 C74 H74 119.8 . . ?
C74 C75 H75 120.3 . . ?
C74 C75 C76 119.4(5) . . ?
C76 C75 H75 120.3 . . ?
C75 C76 H76 120.3 . . ?
C77 C76 C75 119.5(5) . . ?
C77 C76 H76 120.3 . . ?
C72 C77 C76 119.0(4) . . ?
C72 C77 C78 121.7(4) . . ?
C76 C77 C78 119.2(4) . . ?
C77 C78 H78A 109.5 . . ?
C77 C78 H78B 109.5 . . ?
C77 C78 H78C 109.5 . . ?
H78A C78 H78B 109.5 . . ?
H78A C78 H78C 109.5 . . ?
H78B C78 H78C 109.5 . . ?

loop_
_geom_bond_atom_site_label_1
_geom_bond_atom_site_label_2
_geom_bond_distance
_geom_bond_site_symmetry_2
_geom_bond_publ_flag
Cu1 O1 2.602(2) . ?
Cu1 O4 2.483(2) . ?
Cu1 N1 2.023(3) . ?
Cu1 N2 2.041(3) . ?
Cu1 N3 2.028(3) . ?
Cu1 N4 2.042(3) . ?
S1 O1 1.452(2) . ?
S1 O2 1.438(3) . ?
S1 O3 1.430(3) . ?
S1 C45 1.824(4) . ?
S2 O4 1.449(2) . ?
S2 O5 1.437(3) . ?
S2 O6 1.429(3) . ?
S2 C46 1.820(4) . ?
F1 C45 1.330(4) . ?
F2 C45 1.339(4) . ?
F3 C45 1.316(4) . ?
F4 C46 1.330(5) . ?
F5 C46 1.333(5) . ?
F6 C46 1.322(5) . ?
N1 C1 1.343(4) . ?
N1 C5 1.341(4) . ?
N2 C12 1.335(4) . ?
N2 C16 1.339(4) . ?
N3 C23 1.342(4) . ?
N3 C27 1.344(4) . ?
N4 C34A 1.338(5) . ?
N4 C38A 1.352(5) . ?
N4 C38B 1.16(6) . ?
N4 C34B 1.30(5) . ?
C1 H1 0.9500 . ?
C1 C2 1.378(4) . ?
C2 H2 0.9500 . ?
C2 C3 1.394(5) . ?
C3 C4 1.396(4) . ?
C3 C6 1.483(4) . ?
C4 H4 0.9500 . ?
C4 C5 1.381(5) . ?
C5 H5 0.9500 . ?
C6 C7 1.382(5) . ?
C6 C11 1.394(5) . ?
C7 H7 0.9500 . ?
C7 C8 1.388(6) . ?
C8 H8 0.9500 . ?
C8 C9 1.366(7) . ?
C9 H9 0.9500 . ?
C9 C10 1.374(7) . ?
C10 H10 0.9500 . ?
C10 C11 1.381(6) . ?
C11 H11 0.9500 . ?
C12 H12 0.9500 . ?
C12 C13 1.387(4) . ?
C13 H13 0.9500 . ?
C13 C14 1.386(5) . ?
C14 C15 1.402(4) . ?
C14 C17 1.486(4) . ?
C15 H15 0.9500 . ?
C15 C16 1.384(5) . ?
C16 H16 0.9500 . ?
C17 C18 1.396(5) . ?
C17 C22 1.386(5) . ?
C18 H18 0.9500 . ?
C18 C19 1.389(5) . ?
C19 H19 0.9500 . ?
C19 C20 1.378(5) . ?
C20 H20 0.9500 . ?
C20 C21 1.381(5) . ?
C21 H21 0.9500 . ?
C21 C22 1.386(5) . ?
C22 H22 0.9500 . ?
C23 H23 0.9500 . ?
C23 C24 1.378(5) . ?
C24 H24 0.9500 . ?
C24 C25 1.393(4) . ?
C25 C26 1.389(5) . ?
C25 C28 1.480(4) . ?
C26 H26 0.9500 . ?
C26 C27 1.376(4) . ?
C27 H27 0.9500 . ?
C28 C29 1.393(5) . ?
C28 C33 1.389(5) . ?
C29 H29 0.9500 . ?
C29 C30 1.385(6) . ?
C30 H30 0.9500 . ?
C30 C31 1.377(8) . ?
C31 H31 0.9500 . ?
C31 C32 1.365(8) . ?
C32 H32 0.9500 . ?
C32 C33 1.390(6) . ?
C33 H33 0.9500 . ?
C34A H34A 0.9500 . ?
C34A C35A 1.385(5) . ?
C37A H37A 0.9500 . ?
C37A C38A 1.369(5) . ?
C37A C36 1.379(5) . ?
C35A H35A 0.9500 . ?
C35A C36 1.378(5) . ?
C38A H38A 0.9500 . ?
C38B H38B 0.9500 . ?
C38B C37B 1.42(7) . ?
C37B H37B 0.9500 . ?
C37B C36 1.47(4) . ?
C34B H34B 0.9500 . ?
C34B C35B 1.46(7) . ?
C35B H35B 0.9500 . ?
C35B C36 1.49(4) . ?
C36 C39 1.481(4) . ?
C39 C40 1.396(5) . ?
C39 C44 1.393(5) . ?
C40 H40 0.9500 . ?
C40 C41 1.391(5) . ?
C41 H41 0.9500 . ?
C41 C42 1.368(5) . ?
C42 H42 0.9500 . ?
C42 C43 1.370(5) . ?
C43 H43 0.9500 . ?
C43 C44 1.390(5) . ?
C44 H44 0.9500 . ?
C47 H47A 0.9800 . ?
C47 H47B 0.9800 . ?
C47 H47C 0.9800 . ?
C47 C48 1.506(7) . ?
C48 C49 1.390(6) . ?
C48 C53 1.402(7) . ?
C49 H49 0.9500 . ?
C49 C50 1.357(6) . ?
C50 H50 0.9500 . ?
C50 C51 1.362(7) . ?
C51 H51 0.9500 . ?
C51 C52 1.365(8) . ?
C52 H52 0.9500 . ?
C52 C53 1.413(8) . ?
C53 C54 1.503(7) . ?
C54 H54A 0.9800 . ?
C54 H54B 0.9800 . ?
C54 H54C 0.9800 . ?
C55 H55A 0.9800 . ?
C55 H55B 0.9800 . ?
C55 H55C 0.9800 . ?
C55 C56 1.471(6) . ?
C56 C57 1.374(6) . ?
C56 C61 1.421(6) . ?
C57 H57 0.9500 . ?
C57 C58 1.366(8) . ?
C58 H58 0.9500 . ?
C58 C59 1.423(9) . ?
C59 H59 0.9500 . ?
C59 C60 1.353(8) . ?
C60 H60 0.9500 . ?
C60 C61 1.373(7) . ?
C61 C62 1.480(6) . ?
C62 H62A 0.9800 . ?
C62 H62B 0.9800 . ?
C62 H62C 0.9800 . ?
C63 H63A 0.9800 . ?
C63 H63B 0.9800 . ?
C63 H63C 0.9800 . ?
C63 C64 1.461(8) . ?
C64 C65 1.417(8) . ?
C64 C69 1.380(7) . ?
C65 H65 0.9500 . ?
C65 C66 1.385(9) . ?
C66 H66 0.9500 . ?
C66 C67 1.365(10) . ?
C67 H67 0.9500 . ?
C67 C68 1.384(8) . ?
C68 H68 0.9500 . ?
C68 C69 1.413(8) . ?
C69 C70 1.504(7) . ?
C70 H70A 0.9800 . ?
C70 H70B 0.9800 . ?
C70 H70C 0.9800 . ?
C71 H71A 0.9800 . ?
C71 H71B 0.9800 . ?
C71 H71C 0.9800 . ?
C71 C72 1.512(6) . ?
C72 C73 1.361(6) . ?
C72 C77 1.385(6) . ?
C73 H73 0.9500 . ?
C73 C74 1.363(9) . ?
C74 H74 0.9500 . ?
C74 C75 1.376(9) . ?
C75 H75 0.9500 . ?
C75 C76 1.409(8) . ?
C76 H76 0.9500 . ?
C76 C77 1.395(6) . ?
C77 C78 1.510(6) . ?
C78 H78A 0.9800 . ?
C78 H78B 0.9800 . ?
C78 H78C 0.9800 . ?
